data_7129618
loop_
_publ_author_name
'Hayakawa, Masahiro'
'Horike, Satoshi'
'Hijikata, Yuh'
'Yasui, Kosuke'
'Yamaguchi, Shigehiro'
'Fukazawa, Aiko'

_publ_section_title
;
 Late-Stage Modification of \p-Electron Systems Based on Asymmetric
 Oxidation of a Medium-Sized Sulfur-Containing Ring
;
_journal_name_full 'Chemical Communications'
_journal_paper_doi 10.1039/D1CC06996A
_journal_year 2022
_chemical_formula_sum 'C10 H13 Br O S2'
_chemical_formula_weight 293.23
_chemical_name_common (R)-oxTN-Br
_chemical_name_systematic '(R)-2-bromo-4,5,6,7,8,9-hexahydrothieno[2,3-b]thionine S-oxide'
_space_group_crystal_system orthorhombic
_space_group_IT_number 19
_space_group_name_Hall 'P 2ac 2ab'
_space_group_name_H-M_alt 'P 21 21 21'
_atom_sites_solution_hydrogens geom
_audit_creation_method SHELXL-2018/3
_audit_update_record
;
2021-12-12 deposited with the CCDC.	2022-01-25 downloaded from the CCDC.
;
_cell_angle_alpha 90
_cell_angle_beta 90
_cell_angle_gamma 90
_cell_formula_units_Z 4
_cell_length_a 7.66070(10)
_cell_length_b 9.6197(2)
_cell_length_c 15.2085(3)
_cell_measurement_reflns_used 14188
_cell_measurement_temperature 123(2)
_cell_measurement_theta_max 30.8330
_cell_measurement_theta_min 2.5160
_cell_volume 1120.77(4)
_computing_cell_refinement 'CrysAlisPro 1.171.39.46 (Rigaku OD, 2018)'
_computing_data_collection 'CrystalClear-SM Expert 2.0 r15 (Rigaku, 2011)'
_computing_data_reduction 'CrysAlisPro 1.171.39.46 (Rigaku OD, 2018)'
_computing_structure_refinement 'SHELXL-2018/3 (Sheldrick, 2018)'
_computing_structure_solution 'SHELXT 2018/2 (Sheldrick, 2018)'
_diffrn_ambient_temperature 123(2)
_diffrn_detector_area_resol_mean 28.5714
_diffrn_measured_fraction_theta_full 0.994
_diffrn_measured_fraction_theta_max 0.995
_diffrn_measurement_device_type
;
Rigaku Saturn70 (4x4 bin mode)
;
_diffrn_measurement_method 'profile data from \w-scans'
_diffrn_radiation_type MoK\a
_diffrn_radiation_wavelength 0.71073
_diffrn_reflns_av_R_equivalents 0.0282
_diffrn_reflns_av_unetI/netI 0.0162
_diffrn_reflns_Laue_measured_fraction_full 0.994
_diffrn_reflns_Laue_measured_fraction_max 0.995
_diffrn_reflns_limit_h_max 9
_diffrn_reflns_limit_h_min -9
_diffrn_reflns_limit_k_max 12
_diffrn_reflns_limit_k_min -12
_diffrn_reflns_limit_l_max 19
_diffrn_reflns_limit_l_min -19
_diffrn_reflns_number 15102
_diffrn_reflns_point_group_measured_fraction_full 0.996
_diffrn_reflns_point_group_measured_fraction_max 0.996
_diffrn_reflns_theta_full 25.242
_diffrn_reflns_theta_max 27.499
_diffrn_reflns_theta_min 2.505
_diffrn_source 'Rotating Anode'
_exptl_absorpt_coefficient_mu 4.004
_exptl_absorpt_correction_T_max 1.00000
_exptl_absorpt_correction_T_min 0.72424
_exptl_absorpt_correction_type multi-scan
_exptl_absorpt_process_details
;
CrysAlisPro 1.171.39.46 (Rigaku Oxford Diffraction, 2018)
Empirical absorption correction using spherical harmonics,
 implemented in SCALE3 ABSPACK scaling algorithm.
;
_exptl_crystal_colour colorless
_exptl_crystal_density_diffrn 1.738
_exptl_crystal_description block
_exptl_crystal_F_000 592
_exptl_crystal_size_max 0.170
_exptl_crystal_size_mid 0.160
_exptl_crystal_size_min 0.100
_refine_diff_density_max 0.312
_refine_diff_density_min -0.248
_refine_diff_density_rms 0.076
_refine_ls_abs_structure_details
;
 Flack x determined using 1039 quotients [(I+)-(I-)]/[(I+)+(I-)]
 (Parsons, Flack and Wagner, Acta Cryst. B69 (2013) 249-259).
;
_refine_ls_abs_structure_Flack -0.003(3)
_refine_ls_extinction_method none
_refine_ls_goodness_of_fit_ref 1.214
_refine_ls_hydrogen_treatment constr
_refine_ls_matrix_type full
_refine_ls_number_parameters 127
_refine_ls_number_reflns 2561
_refine_ls_number_restraints 0
_refine_ls_restrained_S_all 1.214
_refine_ls_R_factor_all 0.0152
_refine_ls_R_factor_gt 0.0146
_refine_ls_shift/su_max 0.001
_refine_ls_shift/su_mean 0.000
_refine_ls_structure_factor_coef Fsqd
_refine_ls_weighting_details 'w=1/[\s^2^(Fo^2^)+(0.0252P)^2^+0.1126P] where P=(Fo^2^+2Fc^2^)/3'
_refine_ls_weighting_scheme calc
_refine_ls_wR_factor_gt 0.0449
_refine_ls_wR_factor_ref 0.0452
_reflns_Friedel_coverage 0.720
_reflns_Friedel_fraction_full 0.998
_reflns_Friedel_fraction_max 0.998
_reflns_number_gt 2520
_reflns_number_total 2561
_reflns_threshold_expression 'I > 2\s(I)'
_cod_data_source_file d1cc06996a2.cif
_cod_data_source_block R-2
_cod_database_code 7129618
_shelx_shelxl_version_number 2018/3
_shelx_space_group_comment
;
The symmetry employed for this shelxl refinement is uniquely defined
by the following loop, which should always be used as a source of
symmetry information in preference to the above space-group names.
They are only intended as comments.
;

loop_
_space_group_symop_operation_xyz
'x, y, z'
'-x+1/2, -y, z+1/2'
'-x, y+1/2, -z+1/2'
'x+1/2, -y+1/2, -z'

loop_
_atom_site_label
_atom_site_type_symbol
_atom_site_fract_x
_atom_site_fract_y
_atom_site_fract_z
_atom_site_U_iso_or_equiv
_atom_site_adp_type
_atom_site_occupancy
_atom_site_site_symmetry_order
_atom_site_calc_flag
_atom_site_refinement_flags_posn
_atom_site_refinement_flags_adp
_atom_site_refinement_flags_occupancy
_atom_site_disorder_assembly
_atom_site_disorder_group
Br01 Br 0.53945(3) 0.31248(2) 0.51594(2) 0.02097(8) Uani 1 1 d . . . . .
S002 S 0.22917(7) 0.57009(6) 0.19662(4) 0.01473(12) Uani 1 1 d . . . . .
S003 S 0.29537(8) 0.45255(6) 0.37853(4) 0.01675(13) Uani 1 1 d . . . . .
O004 O 0.0834(2) 0.64640(18) 0.24166(13) 0.0244(4) Uani 1 1 d . . . . .
C005 C 0.4956(3) 0.4083(2) 0.05193(16) 0.0166(5) Uani 1 1 d . . . . .
H00A H 0.432689 0.497310 0.060088 0.020 Uiso 1 1 calc R U . . .
H00B H 0.539441 0.406571 -0.009288 0.020 Uiso 1 1 calc R U . . .
C006 C 0.5491(3) 0.4853(2) 0.26670(15) 0.0140(4) Uani 1 1 d . . . . .
C007 C 0.2658(3) 0.2826(2) 0.15031(17) 0.0170(5) Uani 1 1 d . . . . .
H00C H 0.200782 0.193751 0.152436 0.020 Uiso 1 1 calc R U . . .
H00D H 0.352621 0.280870 0.198514 0.020 Uiso 1 1 calc R U . . .
C008 C 0.6546(3) 0.5202(3) 0.18629(16) 0.0161(5) Uani 1 1 d . . . . .
H00E H 0.776860 0.537320 0.204462 0.019 Uiso 1 1 calc R U . . .
H00F H 0.609090 0.607711 0.160793 0.019 Uiso 1 1 calc R U . . .
C009 C 0.3742(3) 0.5103(2) 0.27827(16) 0.0140(4) Uani 1 1 d . . . . .
C00A C 0.3642(3) 0.2896(2) 0.06278(16) 0.0186(5) Uani 1 1 d . . . . .
H00G H 0.277123 0.296869 0.014898 0.022 Uiso 1 1 calc R U . . .
H00H H 0.427177 0.200650 0.054629 0.022 Uiso 1 1 calc R U . . .
C00B C 0.6539(3) 0.4074(2) 0.11424(17) 0.0167(5) Uani 1 1 d . . . . .
H00I H 0.761017 0.418037 0.078468 0.020 Uiso 1 1 calc R U . . .
H00J H 0.659711 0.315278 0.143140 0.020 Uiso 1 1 calc R U . . .
C00C C 0.6214(3) 0.4172(2) 0.34188(16) 0.0160(5) Uani 1 1 d . . . . .
H00K H 0.740794 0.391532 0.346881 0.019 Uiso 1 1 calc R U . . .
C00D C 0.1375(3) 0.4010(2) 0.16805(17) 0.0172(5) Uani 1 1 d . . . . .
H00L H 0.059408 0.371750 0.216507 0.021 Uiso 1 1 calc R U . . .
H00M H 0.064087 0.412998 0.115023 0.021 Uiso 1 1 calc R U . . .
C00E C 0.5008(3) 0.3933(2) 0.40510(16) 0.0161(5) Uani 1 1 d . . . . .

loop_
_atom_site_aniso_label
_atom_site_aniso_U_11
_atom_site_aniso_U_22
_atom_site_aniso_U_33
_atom_site_aniso_U_23
_atom_site_aniso_U_13
_atom_site_aniso_U_12
Br01 0.02674(13) 0.02045(13) 0.01574(12) 0.00115(9) -0.00291(10) 0.00112(10)
S002 0.0128(2) 0.0129(3) 0.0185(3) 0.0003(2) 0.0000(2) 0.0021(2)
S003 0.0153(3) 0.0189(3) 0.0161(3) 0.0006(2) 0.0032(2) 0.0012(2)
O004 0.0176(8) 0.0244(9) 0.0314(11) -0.0053(8) 0.0008(8) 0.0081(7)
C005 0.0184(12) 0.0171(11) 0.0142(11) -0.0007(9) 0.0003(9) 0.0006(9)
C006 0.0147(10) 0.0114(9) 0.0160(11) -0.0039(8) 0.0001(10) -0.0020(9)
C007 0.0177(11) 0.0122(11) 0.0212(12) 0.0007(9) -0.0030(9) -0.0014(9)
C008 0.0130(10) 0.0176(11) 0.0177(12) -0.0016(9) 0.0002(9) -0.0024(9)
C009 0.0157(10) 0.0125(10) 0.0138(11) -0.0009(8) -0.0005(9) -0.0002(9)
C00A 0.0202(11) 0.0155(12) 0.0202(12) -0.0031(9) -0.0033(10) 0.0004(9)
C00B 0.0139(10) 0.0187(11) 0.0177(12) -0.0023(9) 0.0028(9) 0.0013(9)
C00C 0.0143(11) 0.0149(11) 0.0190(12) -0.0041(9) -0.0027(9) 0.0009(9)
C00D 0.0135(10) 0.0157(11) 0.0226(13) 0.0013(9) -0.0017(10) -0.0020(9)
C00E 0.0208(13) 0.0132(11) 0.0143(11) -0.0004(8) -0.0025(9) 0.0012(8)

loop_
_atom_type_symbol
_atom_type_description
_atom_type_scat_dispersion_real
_atom_type_scat_dispersion_imag
_atom_type_scat_source
C C 0.0033 0.0016 'International Tables Vol C Tables 4.2.6.8 and 6.1.1.4'
H H 0.0000 0.0000 'International Tables Vol C Tables 4.2.6.8 and 6.1.1.4'
O O 0.0106 0.0060 'International Tables Vol C Tables 4.2.6.8 and 6.1.1.4'
S S 0.1246 0.1234 'International Tables Vol C Tables 4.2.6.8 and 6.1.1.4'
Br Br -0.2901 2.4595 'International Tables Vol C Tables 4.2.6.8 and 6.1.1.4'

loop_
_geom_angle_atom_site_label_1
_geom_angle_atom_site_label_2
_geom_angle_atom_site_label_3
_geom_angle
_geom_angle_site_symmetry_1
_geom_angle_site_symmetry_3
_geom_angle_publ_flag
O004 S002 C009 107.86(11) . . ?
O004 S002 C00D 104.96(11) . . ?
C009 S002 C00D 96.87(11) . . ?
C00E S003 C009 89.68(12) . . ?
C00A C005 C00B 116.6(2) . . ?
C009 C006 C00C 110.9(2) . . ?
C009 C006 C008 126.2(2) . . ?
C00C C006 C008 122.9(2) . . ?
C00D C007 C00A 115.9(2) . . ?
C006 C008 C00B 114.7(2) . . ?
C006 C009 S003 113.39(19) . . ?
C006 C009 S002 125.6(2) . . ?
S003 C009 S002 120.36(14) . . ?
C007 C00A C005 116.7(2) . . ?
C005 C00B C008 115.9(2) . . ?
C00E C00C C006 112.4(2) . . ?
C007 C00D S002 117.31(17) . . ?
C00C C00E S003 113.66(18) . . ?
C00C C00E Br01 126.85(18) . . ?
S003 C00E Br01 119.43(14) . . ?

loop_
_geom_bond_atom_site_label_1
_geom_bond_atom_site_label_2
_geom_bond_distance
_geom_bond_site_symmetry_2
_geom_bond_publ_flag
Br01 C00E 1.880(2) . ?
S002 O004 1.5018(18) . ?
S002 C009 1.762(2) . ?
S002 C00D 1.824(2) . ?
S003 C00E 1.722(2) . ?
S003 C009 1.732(2) . ?
C005 C00A 1.531(3) . ?
C005 C00B 1.539(3) . ?
C006 C009 1.373(3) . ?
C006 C00C 1.430(3) . ?
C006 C008 1.504(3) . ?
C007 C00D 1.528(3) . ?
C007 C00A 1.531(3) . ?
C008 C00B 1.543(3) . ?
C00C C00E 1.353(3) . ?
